data_7243777
loop_
_publ_author_name
'Basak, Megha'
'Das, Asesh'
'Das, Gopal'

_publ_section_title
;
 Exploring cyclohexane/piperazine-urea motifs for spherical halide (X =
 Cl&#x2212;/Br&#x2212;) recognition: effects on anion coordination,
 photoluminescence, and morphological tunability
;
_journal_issue 44
_journal_name_full CrystEngComm
_journal_page_first 7771
_journal_page_last 7780
_journal_paper_doi 10.1039/D1CE01090E
_journal_volume 23
_journal_year 2021
_chemical_formula_sum 'C52 H94 Cl2 N8 O6'
_chemical_formula_weight 998.25
_space_group_crystal_system monoclinic
_space_group_IT_number 14
_space_group_name_Hall '-P 2ybc'
_space_group_name_H-M_alt 'P 1 21/c 1'
_atom_sites_solution_hydrogens geom
_audit_creation_method SHELXL-2018/3
_audit_update_record
;
2021-09-24 deposited with the CCDC.	2021-10-15 downloaded from the CCDC.
;
_cell_angle_alpha 90
_cell_angle_beta 99.80(3)
_cell_angle_gamma 90
_cell_formula_units_Z 2
_cell_length_a 8.123(8)
_cell_length_b 20.61(2)
_cell_length_c 18.053(17)
_cell_measurement_reflns_used 5073
_cell_measurement_temperature 296(2)
_cell_measurement_theta_max 18.54
_cell_measurement_theta_min 2.29
_cell_volume 2978(5)
_computing_structure_refinement 'SHELXL-2018/3 (Sheldrick, 2018)'
_computing_structure_solution 'SHELXT 2014/5 (Sheldrick, 2014)'
_diffrn_ambient_temperature 296(2)
_diffrn_measured_fraction_theta_full 0.999
_diffrn_measured_fraction_theta_max 0.999
_diffrn_measurement_device_type 'Bruker APEX-II CCD'
_diffrn_measurement_method '\f and \w scans'
_diffrn_radiation_type MoK\a
_diffrn_radiation_wavelength 0.71073
_diffrn_reflns_av_R_equivalents 0.1137
_diffrn_reflns_av_unetI/netI 0.0467
_diffrn_reflns_Laue_measured_fraction_full 0.999
_diffrn_reflns_Laue_measured_fraction_max 0.999
_diffrn_reflns_limit_h_max 9
_diffrn_reflns_limit_h_min -9
_diffrn_reflns_limit_k_max 24
_diffrn_reflns_limit_k_min -24
_diffrn_reflns_limit_l_max 21
_diffrn_reflns_limit_l_min -21
_diffrn_reflns_number 66497
_diffrn_reflns_point_group_measured_fraction_full 0.999
_diffrn_reflns_point_group_measured_fraction_max 0.999
_diffrn_reflns_theta_full 24.997
_diffrn_reflns_theta_max 24.997
_diffrn_reflns_theta_min 1.512
_exptl_absorpt_coefficient_mu 0.159
_exptl_crystal_colour Yellow
_exptl_crystal_density_diffrn 1.113
_exptl_crystal_description Needle
_exptl_crystal_F_000 1088
_refine_diff_density_max 0.660
_refine_diff_density_min -0.211
_refine_diff_density_rms 0.053
_refine_ls_extinction_coef 0.015(3)
_refine_ls_extinction_expression Fc^*^=kFc[1+0.001xFc^2^\l^3^/sin(2\q)]^-1/4^
_refine_ls_extinction_method 'SHELXL-2018/3 (Sheldrick 2018)'
_refine_ls_goodness_of_fit_ref 1.024
_refine_ls_hydrogen_treatment constr
_refine_ls_matrix_type full
_refine_ls_number_parameters 312
_refine_ls_number_reflns 5232
_refine_ls_number_restraints 0
_refine_ls_restrained_S_all 1.024
_refine_ls_R_factor_all 0.1124
_refine_ls_R_factor_gt 0.0679
_refine_ls_shift/su_max 0.006
_refine_ls_shift/su_mean 0.000
_refine_ls_structure_factor_coef Fsqd
_refine_ls_weighting_details 'w=1/[\s^2^(Fo^2^)+(0.1389P)^2^+0.3692P] where P=(Fo^2^+2Fc^2^)/3'
_refine_ls_weighting_scheme calc
_refine_ls_wR_factor_gt 0.1923
_refine_ls_wR_factor_ref 0.2326
_reflns_Friedel_coverage 0.000
_reflns_number_gt 3120
_reflns_number_total 5232
_reflns_threshold_expression 'I > 2\s(I)'
_cod_data_source_file d1ce01090e2.cif
_cod_data_source_block L1Cl
_cod_depositor_comments 'Adding full bibliography for 7243777--7243781.cif.'
_cod_original_sg_symbol_H-M 'P 21/c'
_cod_database_code 7243777
_shelx_shelxl_version_number 2018/3
_shelx_space_group_comment
;
The symmetry employed for this shelxl refinement is uniquely defined
by the following loop, which should always be used as a source of
symmetry information in preference to the above space-group names.
They are only intended as comments.
;

loop_
_space_group_symop_operation_xyz
'x, y, z'
'-x, y+1/2, -z+1/2'
'-x, -y, -z'
'x, -y-1/2, z-1/2'

loop_
_atom_site_label
_atom_site_type_symbol
_atom_site_fract_x
_atom_site_fract_y
_atom_site_fract_z
_atom_site_U_iso_or_equiv
_atom_site_adp_type
_atom_site_occupancy
_atom_site_site_symmetry_order
_atom_site_calc_flag
_atom_site_refinement_flags_posn
_atom_site_refinement_flags_adp
_atom_site_refinement_flags_occupancy
_atom_site_disorder_assembly
_atom_site_disorder_group
Cl1 Cl 0.70337(9) 0.21761(4) 0.67642(4) 0.0617(3) Uani 1 1 d . . . . .
O1 O 0.5535(3) 0.17449(11) 0.39731(14) 0.0793(8) Uani 1 1 d . . . . .
N1 N 0.5807(4) 0.13423(12) 0.51612(15) 0.0680(8) Uani 1 1 d . . . . .
H1N H 0.615622 0.141984 0.562972 0.082 Uiso 1 1 calc R U . . .
O2 O 0.8885(4) 0.44834(13) 0.59965(16) 0.0974(9) Uani 1 1 d . . . . .
N2 N 0.6693(4) 0.23669(12) 0.49899(16) 0.0695(8) Uani 1 1 d . . . . .
H2N H 0.692122 0.236185 0.547287 0.083 Uiso 1 1 calc R U . . .
N4 N 0.2124(3) 0.20718(14) 0.21468(15) 0.0664(8) Uani 1 1 d . . . . .
N3 N 0.8376(4) 0.45991(14) 0.53319(19) 0.0765(9) Uani 1 1 d . . . . .
O3 O 0.8219(4) 0.51481(12) 0.50669(17) 0.1050(10) Uani 1 1 d . . . . .
C10 C 0.7546(4) 0.34653(14) 0.51199(18) 0.0579(8) Uani 1 1 d . . . . .
H10 H 0.757397 0.342603 0.563508 0.069 Uiso 1 1 calc R U . . .
C5 C 0.7099(4) 0.29381(14) 0.46451(18) 0.0560(8) Uani 1 1 d . . . . .
C9 C 0.7947(4) 0.40463(14) 0.48154(18) 0.0608(9) Uani 1 1 d . . . . .
C4 C 0.5972(4) 0.18100(15) 0.46561(19) 0.0612(9) Uani 1 1 d . . . . .
C2 C 0.5064(4) 0.07117(14) 0.49479(19) 0.0616(9) Uani 1 1 d . . . . .
H2A H 0.402757 0.078259 0.459110 0.074 Uiso 1 1 calc R U . . .
C6 C 0.7112(4) 0.30139(16) 0.38790(19) 0.0641(9) Uani 1 1 d . . . . .
H6 H 0.684510 0.266387 0.355567 0.077 Uiso 1 1 calc R U . . .
C8 C 0.7926(5) 0.41299(16) 0.4055(2) 0.0702(10) Uani 1 1 d . . . . .
H8 H 0.817822 0.452887 0.386127 0.084 Uiso 1 1 calc R U . . .
C19 C 0.1308(4) 0.2349(2) 0.13921(19) 0.0737(10) Uani 1 1 d . . . . .
H19A H 0.035540 0.260828 0.147033 0.088 Uiso 1 1 calc R U . . .
H19B H 0.088630 0.199126 0.106558 0.088 Uiso 1 1 calc R U . . .
C11 C 0.3637(4) 0.16616(17) 0.2066(2) 0.0685(9) Uani 1 1 d . . . . .
H11A H 0.447159 0.194357 0.191005 0.082 Uiso 1 1 calc R U . . .
H11B H 0.410583 0.149113 0.255758 0.082 Uiso 1 1 calc R U . . .
C1 C 0.4624(5) 0.03759(16) 0.5640(2) 0.0716(10) Uani 1 1 d . . . . .
H1A H 0.386774 0.064768 0.586460 0.086 Uiso 1 1 calc R U . . .
H1B H 0.563020 0.031295 0.600768 0.086 Uiso 1 1 calc R U . . .
C7 C 0.7519(5) 0.36035(17) 0.3596(2) 0.0725(10) Uani 1 1 d . . . . .
H7 H 0.751602 0.364482 0.308291 0.087 Uiso 1 1 calc R U . . .
C3 C 0.6198(4) 0.02802(15) 0.4572(2) 0.0705(10) Uani 1 1 d . . . . .
H3A H 0.724530 0.021400 0.491194 0.085 Uiso 1 1 calc R U . . .
H3B H 0.644121 0.049280 0.412381 0.085 Uiso 1 1 calc R U . . .
C23 C 0.2768(4) 0.26123(19) 0.2705(2) 0.0739(10) Uani 1 1 d . . . . .
H23A H 0.320991 0.241340 0.318439 0.089 Uiso 1 1 calc R U . . .
H23B H 0.368905 0.282793 0.252775 0.089 Uiso 1 1 calc R U . . .
C15 C 0.0780(5) 0.1670(2) 0.2424(2) 0.0787(11) Uani 1 1 d . . . . .
H15A H -0.017485 0.194778 0.244308 0.094 Uiso 1 1 calc R U . . .
H15B H 0.042220 0.133298 0.205593 0.094 Uiso 1 1 calc R U . . .
C20 C 0.2424(5) 0.2768(2) 0.0983(2) 0.0836(12) Uani 1 1 d . . . . .
H20A H 0.302893 0.307869 0.133159 0.100 Uiso 1 1 calc R U . . .
H20B H 0.323465 0.249538 0.079490 0.100 Uiso 1 1 calc R U . . .
C12 C 0.3342(5) 0.1099(2) 0.1521(2) 0.0868(12) Uani 1 1 d . . . . .
H12A H 0.302677 0.126408 0.101360 0.104 Uiso 1 1 calc R U . . .
H12B H 0.243002 0.083509 0.163625 0.104 Uiso 1 1 calc R U . . .
C21 C 0.1381(5) 0.3128(2) 0.0332(3) 0.0968(14) Uani 1 1 d . . . . .
H21A H 0.211880 0.329560 0.000807 0.116 Uiso 1 1 calc R U . . .
H21B H 0.062725 0.282138 0.004095 0.116 Uiso 1 1 calc R U . . .
C25 C 0.2291(6) 0.3622(2) 0.3430(3) 0.1051(15) Uani 1 1 d . . . . .
H25A H 0.336050 0.376165 0.331579 0.126 Uiso 1 1 calc R U . . .
H25B H 0.157114 0.399978 0.340566 0.126 Uiso 1 1 calc R U . . .
C24 C 0.1506(6) 0.3123(2) 0.2835(3) 0.1045(15) Uani 1 1 d . . . . .
H24A H 0.056233 0.291526 0.300173 0.125 Uiso 1 1 calc R U . . .
H24B H 0.109801 0.334538 0.236556 0.125 Uiso 1 1 calc R U . . .
C13 C 0.4913(6) 0.0683(2) 0.1570(3) 0.1083(15) Uani 1 1 d . . . . .
H13A H 0.479568 0.040103 0.113385 0.130 Uiso 1 1 calc R U . . .
H13B H 0.586404 0.096489 0.155439 0.130 Uiso 1 1 calc R U . . .
C16 C 0.1272(7) 0.1354(3) 0.3180(3) 0.1207(18) Uani 1 1 d . . . . .
H16A H 0.145270 0.168567 0.356573 0.145 Uiso 1 1 calc R U . . .
H16B H 0.231367 0.112046 0.319171 0.145 Uiso 1 1 calc R U . . .
C22 C 0.0369(7) 0.3682(3) 0.0566(4) 0.135(2) Uani 1 1 d . . . . .
H22A H -0.041436 0.351804 0.086216 0.202 Uiso 1 1 calc R U . . .
H22B H -0.022408 0.389343 0.012615 0.202 Uiso 1 1 calc R U . . .
H22C H 0.110200 0.398773 0.085759 0.202 Uiso 1 1 calc R U . . .
C26 C 0.2536(8) 0.3350(3) 0.4201(3) 0.1324(19) Uani 1 1 d . . . . .
H26A H 0.146881 0.325609 0.433656 0.199 Uiso 1 1 calc R U . . .
H26B H 0.311800 0.365965 0.454728 0.199 Uiso 1 1 calc R U . . .
H26C H 0.318005 0.295802 0.421747 0.199 Uiso 1 1 calc R U . . .
C17 C -0.0058(9) 0.0888(4) 0.3346(4) 0.155(3) Uani 1 1 d . . . . .
H17A H 0.000504 0.085774 0.388633 0.186 Uiso 1 1 calc R U . . .
H17B H -0.114717 0.106172 0.313656 0.186 Uiso 1 1 calc R U . . .
C14 C 0.5258(9) 0.0272(3) 0.2275(4) 0.164(3) Uani 1 1 d . . . . .
H14A H 0.555675 0.054776 0.270550 0.246 Uiso 1 1 calc R U . . .
H14B H 0.615994 -0.002177 0.224185 0.246 Uiso 1 1 calc R U . . .
H14C H 0.427451 0.002856 0.232516 0.246 Uiso 1 1 calc R U . . .
C18 C 0.0089(12) 0.0250(5) 0.3051(7) 0.237(5) Uani 1 1 d . . . . .
H18A H -0.056178 0.022278 0.255543 0.356 Uiso 1 1 calc R U . . .
H18B H -0.031344 -0.006259 0.337186 0.356 Uiso 1 1 calc R U . . .
H18C H 0.123897 0.016194 0.302754 0.356 Uiso 1 1 calc R U . . .

loop_
_atom_site_aniso_label
_atom_site_aniso_U_11
_atom_site_aniso_U_22
_atom_site_aniso_U_33
_atom_site_aniso_U_23
_atom_site_aniso_U_13
_atom_site_aniso_U_12
Cl1 0.0546(5) 0.0829(6) 0.0450(5) 0.0037(4) 0.0015(3) 0.0006(4)
O1 0.1060(19) 0.0586(15) 0.0630(16) 0.0042(11) -0.0149(13) -0.0169(13)
N1 0.091(2) 0.0467(15) 0.0598(17) 0.0052(13) -0.0041(14) -0.0146(13)
O2 0.140(2) 0.0793(19) 0.0676(18) -0.0106(14) 0.0014(16) -0.0307(17)
N2 0.096(2) 0.0495(16) 0.0569(17) 0.0015(13) -0.0027(15) -0.0175(14)
N4 0.0614(16) 0.0786(19) 0.0559(17) 0.0003(14) 0.0008(13) -0.0017(14)
N3 0.100(2) 0.0529(18) 0.074(2) -0.0035(15) 0.0064(17) -0.0160(15)
O3 0.160(3) 0.0450(15) 0.108(2) -0.0012(14) 0.0154(19) -0.0072(16)
C10 0.0682(19) 0.0522(19) 0.0510(18) 0.0007(14) 0.0038(15) -0.0050(15)
C5 0.0636(18) 0.0436(17) 0.057(2) 0.0018(14) -0.0011(15) -0.0052(14)
C9 0.074(2) 0.0444(18) 0.062(2) 0.0003(15) 0.0041(16) -0.0060(15)
C4 0.071(2) 0.0462(18) 0.060(2) 0.0027(15) -0.0074(16) -0.0060(15)
C2 0.0657(19) 0.0457(17) 0.068(2) 0.0028(15) -0.0030(16) -0.0073(15)
C6 0.078(2) 0.0526(19) 0.059(2) -0.0040(16) 0.0038(16) -0.0058(16)
C8 0.089(2) 0.054(2) 0.066(2) 0.0081(17) 0.0074(18) -0.0118(17)
C19 0.064(2) 0.095(3) 0.058(2) 0.0044(19) -0.0037(17) -0.0018(18)
C11 0.063(2) 0.074(2) 0.067(2) 0.0015(18) 0.0056(16) 0.0020(17)
C1 0.087(2) 0.050(2) 0.079(2) 0.0009(17) 0.0188(19) -0.0068(17)
C7 0.096(3) 0.062(2) 0.058(2) 0.0029(17) 0.0091(18) -0.0134(19)
C3 0.074(2) 0.0530(19) 0.087(3) 0.0038(18) 0.0194(18) -0.0091(17)
C23 0.064(2) 0.086(3) 0.065(2) -0.0122(19) -0.0069(17) 0.0001(18)
C15 0.069(2) 0.102(3) 0.063(2) 0.000(2) 0.0062(18) -0.013(2)
C20 0.064(2) 0.107(3) 0.078(3) 0.018(2) 0.0072(19) 0.001(2)
C12 0.090(3) 0.091(3) 0.076(3) -0.010(2) 0.006(2) 0.006(2)
C21 0.075(3) 0.120(4) 0.091(3) 0.031(3) 0.001(2) -0.004(3)
C25 0.107(3) 0.099(3) 0.107(4) -0.021(3) 0.010(3) 0.017(3)
C24 0.097(3) 0.108(3) 0.100(3) -0.025(3) -0.007(2) 0.024(3)
C13 0.105(3) 0.107(4) 0.117(4) -0.024(3) 0.029(3) 0.013(3)
C16 0.107(3) 0.169(5) 0.086(3) 0.033(3) 0.017(3) -0.035(3)
C22 0.099(3) 0.125(4) 0.182(6) 0.046(4) 0.029(4) 0.027(3)
C26 0.155(5) 0.130(4) 0.108(4) -0.017(3) 0.010(3) 0.022(4)
C17 0.157(6) 0.191(7) 0.121(5) 0.042(5) 0.034(4) -0.062(5)
C14 0.175(6) 0.139(5) 0.159(6) -0.013(5) -0.022(5) 0.049(5)
C18 0.196(8) 0.161(8) 0.340(13) 0.070(9) 0.002(8) -0.059(7)

loop_
_atom_type_symbol
_atom_type_description
_atom_type_scat_dispersion_real
_atom_type_scat_dispersion_imag
_atom_type_scat_source
C C 0.0033 0.0016 'International Tables Vol C Tables 4.2.6.8 and 6.1.1.4'
H H 0.0000 0.0000 'International Tables Vol C Tables 4.2.6.8 and 6.1.1.4'
Cl Cl 0.1484 0.1585 'International Tables Vol C Tables 4.2.6.8 and 6.1.1.4'
N N 0.0061 0.0033 'International Tables Vol C Tables 4.2.6.8 and 6.1.1.4'
O O 0.0106 0.0060 'International Tables Vol C Tables 4.2.6.8 and 6.1.1.4'

loop_
_geom_angle_atom_site_label_1
_geom_angle_atom_site_label_2
_geom_angle_atom_site_label_3
_geom_angle
_geom_angle_site_symmetry_1
_geom_angle_site_symmetry_3
_geom_angle_publ_flag
C4 N1 C2 122.9(3) . . ?
C4 N1 H1N 118.6 . . ?
C2 N1 H1N 118.6 . . ?
C4 N2 C5 128.4(3) . . ?
C4 N2 H2N 115.8 . . ?
C5 N2 H2N 115.8 . . ?
C11 N4 C15 111.5(3) . . ?
C11 N4 C19 111.1(3) . . ?
C15 N4 C19 105.8(3) . . ?
C11 N4 C23 106.0(2) . . ?
C15 N4 C23 111.3(3) . . ?
C19 N4 C23 111.3(3) . . ?
O2 N3 O3 123.9(3) . . ?
O2 N3 C9 118.2(3) . . ?
O3 N3 C9 117.9(3) . . ?
C9 C10 C5 119.1(3) . . ?
C9 C10 H10 120.5 . . ?
C5 C10 H10 120.5 . . ?
C10 C5 C6 118.6(3) . . ?
C10 C5 N2 116.1(3) . . ?
C6 C5 N2 125.4(3) . . ?
C10 C9 C8 122.7(3) . . ?
C10 C9 N3 117.7(3) . . ?
C8 C9 N3 119.6(3) . . ?
O1 C4 N1 123.7(3) . . ?
O1 C4 N2 123.8(3) . . ?
N1 C4 N2 112.5(3) . . ?
N1 C2 C3 112.6(3) . . ?
N1 C2 C1 109.5(3) . . ?
C3 C2 C1 110.2(3) . . ?
N1 C2 H2A 108.2 . . ?
C3 C2 H2A 108.2 . . ?
C1 C2 H2A 108.2 . . ?
C7 C6 C5 120.6(3) . . ?
C7 C6 H6 119.7 . . ?
C5 C6 H6 119.7 . . ?
C7 C8 C9 117.6(3) . . ?
C7 C8 H8 121.2 . . ?
C9 C8 H8 121.2 . . ?
N4 C19 C20 116.2(3) . . ?
N4 C19 H19A 108.2 . . ?
C20 C19 H19A 108.2 . . ?
N4 C19 H19B 108.2 . . ?
C20 C19 H19B 108.2 . . ?
H19A C19 H19B 107.4 . . ?
C12 C11 N4 116.6(3) . . ?
C12 C11 H11A 108.2 . . ?
N4 C11 H11A 108.2 . . ?
C12 C11 H11B 108.2 . . ?
N4 C11 H11B 108.2 . . ?
H11A C11 H11B 107.3 . . ?
C2 C1 C3 110.5(3) . 3_656 ?
C2 C1 H1A 109.5 . . ?
C3 C1 H1A 109.5 3_656 . ?
C2 C1 H1B 109.5 . . ?
C3 C1 H1B 109.5 3_656 . ?
H1A C1 H1B 108.1 . . ?
C8 C7 C6 121.4(3) . . ?
C8 C7 H7 119.3 . . ?
C6 C7 H7 119.3 . . ?
C2 C3 C1 110.9(3) . 3_656 ?
C2 C3 H3A 109.5 . . ?
C1 C3 H3A 109.5 3_656 . ?
C2 C3 H3B 109.5 . . ?
C1 C3 H3B 109.5 3_656 . ?
H3A C3 H3B 108.0 . . ?
C24 C23 N4 116.2(3) . . ?
C24 C23 H23A 108.2 . . ?
N4 C23 H23A 108.2 . . ?
C24 C23 H23B 108.2 . . ?
N4 C23 H23B 108.2 . . ?
H23A C23 H23B 107.4 . . ?
C16 C15 N4 116.1(3) . . ?
C16 C15 H15A 108.3 . . ?
N4 C15 H15A 108.3 . . ?
C16 C15 H15B 108.3 . . ?
N4 C15 H15B 108.3 . . ?
H15A C15 H15B 107.4 . . ?
C21 C20 C19 110.5(3) . . ?
C21 C20 H20A 109.6 . . ?
C19 C20 H20A 109.6 . . ?
C21 C20 H20B 109.6 . . ?
C19 C20 H20B 109.6 . . ?
H20A C20 H20B 108.1 . . ?
C11 C12 C13 110.7(3) . . ?
C11 C12 H12A 109.5 . . ?
C13 C12 H12A 109.5 . . ?
C11 C12 H12B 109.5 . . ?
C13 C12 H12B 109.5 . . ?
H12A C12 H12B 108.1 . . ?
C22 C21 C20 114.3(4) . . ?
C22 C21 H21A 108.7 . . ?
C20 C21 H21A 108.7 . . ?
C22 C21 H21B 108.7 . . ?
C20 C21 H21B 108.7 . . ?
H21A C21 H21B 107.6 . . ?
C26 C25 C24 112.0(5) . . ?
C26 C25 H25A 109.2 . . ?
C24 C25 H25A 109.2 . . ?
C26 C25 H25B 109.2 . . ?
C24 C25 H25B 109.2 . . ?
H25A C25 H25B 107.9 . . ?
C23 C24 C25 111.1(4) . . ?
C23 C24 H24A 109.4 . . ?
C25 C24 H24A 109.4 . . ?
C23 C24 H24B 109.4 . . ?
C25 C24 H24B 109.4 . . ?
H24A C24 H24B 108.0 . . ?
C14 C13 C12 113.2(5) . . ?
C14 C13 H13A 108.9 . . ?
C12 C13 H13A 108.9 . . ?
C14 C13 H13B 108.9 . . ?
C12 C13 H13B 108.9 . . ?
H13A C13 H13B 107.7 . . ?
C15 C16 C17 111.5(4) . . ?
C15 C16 H16A 109.3 . . ?
C17 C16 H16A 109.3 . . ?
C15 C16 H16B 109.3 . . ?
C17 C16 H16B 109.3 . . ?
H16A C16 H16B 108.0 . . ?
C21 C22 H22A 109.5 . . ?
C21 C22 H22B 109.5 . . ?
H22A C22 H22B 109.5 . . ?
C21 C22 H22C 109.5 . . ?
H22A C22 H22C 109.5 . . ?
H22B C22 H22C 109.5 . . ?
C25 C26 H26A 109.5 . . ?
C25 C26 H26B 109.5 . . ?
H26A C26 H26B 109.5 . . ?
C25 C26 H26C 109.5 . . ?
H26A C26 H26C 109.5 . . ?
H26B C26 H26C 109.5 . . ?
C18 C17 C16 113.7(7) . . ?
C18 C17 H17A 108.8 . . ?
C16 C17 H17A 108.8 . . ?
C18 C17 H17B 108.8 . . ?
C16 C17 H17B 108.8 . . ?
H17A C17 H17B 107.7 . . ?
C13 C14 H14A 109.5 . . ?
C13 C14 H14B 109.5 . . ?
H14A C14 H14B 109.5 . . ?
C13 C14 H14C 109.5 . . ?
H14A C14 H14C 109.5 . . ?
H14B C14 H14C 109.5 . . ?
C17 C18 H18A 109.5 . . ?
C17 C18 H18B 109.5 . . ?
H18A C18 H18B 109.5 . . ?
C17 C18 H18C 109.5 . . ?
H18A C18 H18C 109.5 . . ?
H18B C18 H18C 109.5 . . ?

loop_
_geom_bond_atom_site_label_1
_geom_bond_atom_site_label_2
_geom_bond_distance
_geom_bond_site_symmetry_2
_geom_bond_publ_flag
O1 C4 1.231(4) . ?
N1 C4 1.349(4) . ?
N1 C2 1.457(4) . ?
N1 H1N 0.8600 . ?
O2 N3 1.224(4) . ?
N2 C4 1.379(4) . ?
N2 C5 1.397(4) . ?
N2 H2N 0.8600 . ?
N4 C11 1.519(4) . ?
N4 C15 1.521(5) . ?
N4 C19 1.521(4) . ?
N4 C23 1.533(4) . ?
N3 O3 1.226(4) . ?
N3 C9 1.476(4) . ?
C10 C9 1.380(4) . ?
C10 C5 1.393(4) . ?
C10 H10 0.9300 . ?
C5 C6 1.394(5) . ?
C9 C8 1.380(5) . ?
C2 C3 1.521(5) . ?
C2 C1 1.522(5) . ?
C2 H2A 0.9800 . ?
C6 C7 1.380(5) . ?
C6 H6 0.9300 . ?
C8 C7 1.371(5) . ?
C8 H8 0.9300 . ?
C19 C20 1.530(5) . ?
C19 H19A 0.9700 . ?
C19 H19B 0.9700 . ?
C11 C12 1.512(5) . ?
C11 H11A 0.9700 . ?
C11 H11B 0.9700 . ?
C1 C3 1.528(5) 3_656 ?
C1 H1A 0.9700 . ?
C1 H1B 0.9700 . ?
C7 H7 0.9300 . ?
C3 H3A 0.9700 . ?
C3 H3B 0.9700 . ?
C23 C24 1.515(6) . ?
C23 H23A 0.9700 . ?
C23 H23B 0.9700 . ?
C15 C16 1.504(6) . ?
C15 H15A 0.9700 . ?
C15 H15B 0.9700 . ?
C20 C21 1.519(5) . ?
C20 H20A 0.9700 . ?
C20 H20B 0.9700 . ?
C12 C13 1.528(6) . ?
C12 H12A 0.9700 . ?
C12 H12B 0.9700 . ?
C21 C22 1.509(7) . ?
C21 H21A 0.9700 . ?
C21 H21B 0.9700 . ?
C25 C26 1.482(7) . ?
C25 C24 1.544(6) . ?
C25 H25A 0.9700 . ?
C25 H25B 0.9700 . ?
C24 H24A 0.9700 . ?
C24 H24B 0.9700 . ?
C13 C14 1.516(8) . ?
C13 H13A 0.9700 . ?
C13 H13B 0.9700 . ?
C16 C17 1.513(7) . ?
C16 H16A 0.9700 . ?
C16 H16B 0.9700 . ?
C22 H22A 0.9600 . ?
C22 H22B 0.9600 . ?
C22 H22C 0.9600 . ?
C26 H26A 0.9600 . ?
C26 H26B 0.9600 . ?
C26 H26C 0.9600 . ?
C17 C18 1.430(11) . ?
C17 H17A 0.9700 . ?
C17 H17B 0.9700 . ?
C14 H14A 0.9600 . ?
C14 H14B 0.9600 . ?
C14 H14C 0.9600 . ?
C18 H18A 0.9600 . ?
C18 H18B 0.9600 . ?
C18 H18C 0.9600 . ?
